data_2209038
loop_
_publ_author_name
'Wen-Jian Tang'
'Qin-Hua Song'

_publ_section_title
;Diethyl
 3,3'-(<i>cis</i>-[4a]-<i>cisoid</i>-[4a,4b]-<i>cis</i>-[4b]-9,11-dimethyl-2,4,6,8-tetraoxoperhydrocyclobuta[1,2-<i>d</i>:3,4-<i>d</i>]dipyrimidine-1,5-diyl)dipropionate
;
_journal_coeditor_code WN2014
_journal_issue 5
_journal_name_full 'Acta Crystallographica Section E'
_journal_page_first o1759
_journal_page_last o1761
_journal_paper_doi 10.1107/S1600536806011494
_journal_volume 62
_journal_year 2006
_chemical_formula_iupac 'C20 H28 N4 O8'
_chemical_formula_moiety 'C20 H28 N4 O8'
_chemical_formula_sum 'C20 H28 N4 O8'
_chemical_formula_weight 452.46
_chemical_name_systematic
;
Diethyl 3,3'-(cis-[4a]-cisoid-[4a,4b]-cis-[4b]-9,11-dimethyl-2,4,6,8-
tetraoxoperhydrocyclobuta[1,2-d:3,4-d]dipyrimidine-1,5-diyl)dipropionate
;
_space_group_IT_number 14
_symmetry_cell_setting monoclinic
_symmetry_space_group_name_Hall '-P 2ybc'
_symmetry_space_group_name_H-M 'P 1 21/c 1'
_atom_sites_solution_hydrogens geom
_atom_sites_solution_primary direct
_atom_sites_solution_secondary difmap
_audit_creation_method SHELXL-97
_cell_angle_alpha 90.00
_cell_angle_beta 110.993(8)
_cell_angle_gamma 90.00
_cell_formula_units_Z 4
_cell_length_a 12.918(6)
_cell_length_b 12.090(6)
_cell_length_c 15.488(8)
_cell_measurement_reflns_used 952
_cell_measurement_temperature 293(2)
_cell_measurement_theta_max 25.11
_cell_measurement_theta_min 2.39
_cell_volume 2258.3(19)
_computing_cell_refinement 'SAINT (Bruker, 1999)'
_computing_data_collection 'SMART (Bruker, 1998)'
_computing_data_reduction SAINT
_computing_molecular_graphics 'SHELXTL (Bruker, 1999)'
_computing_publication_material SHELXTL
_computing_structure_refinement 'SHELXL97 (Sheldrick, 1997)'
_computing_structure_solution 'SHELXS97 (Sheldrick, 1997)'
_diffrn_ambient_temperature 293(2)
_diffrn_measured_fraction_theta_full 0.991
_diffrn_measured_fraction_theta_max 0.991
_diffrn_measurement_device_type 'Bruker SMART CCD area-detector'
_diffrn_measurement_method '\f and \w'
_diffrn_radiation_monochromator graphite
_diffrn_radiation_source 'fine-focus sealed tube'
_diffrn_radiation_type MoK\a
_diffrn_radiation_wavelength 0.71073
_diffrn_reflns_av_R_equivalents 0.0310
_diffrn_reflns_av_sigmaI/netI 0.0422
_diffrn_reflns_limit_h_max 15
_diffrn_reflns_limit_h_min -16
_diffrn_reflns_limit_k_max 15
_diffrn_reflns_limit_k_min -12
_diffrn_reflns_limit_l_max 13
_diffrn_reflns_limit_l_min -19
_diffrn_reflns_number 12464
_diffrn_reflns_theta_full 26.43
_diffrn_reflns_theta_max 26.43
_diffrn_reflns_theta_min 2.39
_diffrn_standards_number 0
_exptl_absorpt_coefficient_mu 0.104
_exptl_absorpt_correction_T_max 1.000000
_exptl_absorpt_correction_T_min 0.902489
_exptl_absorpt_correction_type multi-scan
_exptl_absorpt_process_details '(SADABS; Sheldrick, 1996)'
_exptl_crystal_colour colorless
_exptl_crystal_density_diffrn 1.331
_exptl_crystal_density_method 'not measured'
_exptl_crystal_description block
_exptl_crystal_F_000 960
_exptl_crystal_size_max 0.38
_exptl_crystal_size_mid 0.36
_exptl_crystal_size_min 0.34
_refine_diff_density_max 0.182
_refine_diff_density_min -0.201
_refine_ls_extinction_method none
_refine_ls_goodness_of_fit_ref 1.012
_refine_ls_hydrogen_treatment constr
_refine_ls_matrix_type full
_refine_ls_number_parameters 304
_refine_ls_number_reflns 4613
_refine_ls_number_restraints 0
_refine_ls_restrained_S_all 1.012
_refine_ls_R_factor_all 0.0864
_refine_ls_R_factor_gt 0.0458
_refine_ls_shift/su_max 0.000
_refine_ls_shift/su_mean 0.000
_refine_ls_structure_factor_coef Fsqd
_refine_ls_weighting_details 'calc w=1/[\s^2^(Fo^2^)+(0.0517P)^2^+0.5195P] where P=(Fo^2^+2Fc^2^)/3'
_refine_ls_weighting_scheme calc
_refine_ls_wR_factor_gt 0.1000
_refine_ls_wR_factor_ref 0.1176
_reflns_number_gt 2990
_reflns_number_total 4613
_reflns_threshold_expression I>2\s(I)
_cod_data_source_file wn2014.cif
_cod_data_source_block I
_cod_depositor_comments
;
The following automatic conversions were performed:
'_symmetry_cell_setting' value 'Monoclinic' changed to 'monoclinic'
according to '/home/saulius/struct/CIF-dictionaries/cif_core.dic'
dictionary named 'cif_core.dic' version 2.4.1 from 2010-06-29.

Automatic conversion script
Id: cif_fix_enum 1527 2010-12-29 10:47:43Z saulius 

The following automatic conversions were performed:

'_symmetry_cell_setting' value 'Monoclinic' changed to 'monoclinic'
according to /home/saulius/struct/CIF-dictionaries/cif_core.dic
dictionary named 'cif_core.dic' version 2.4.1 from 2010-06-29.

Automatic conversion script
Id: cif_fix_values 1715 2011-07-08 13:25:40Z adriana 
;
_cod_original_cell_volume 2258(2)
_cod_original_sg_symbol_H-M 'P 21/c'
_cod_database_code 2209038
_cod_database_fobs_code 2209038

loop_
_symmetry_equiv_pos_as_xyz
'x, y, z'
'-x, y+1/2, -z+1/2'
'-x, -y, -z'
'x, -y-1/2, z-1/2'

loop_
_atom_site_type_symbol
_atom_site_label
_atom_site_fract_x
_atom_site_fract_y
_atom_site_fract_z
_atom_site_U_iso_or_equiv
_atom_site_adp_type
_atom_site_calc_flag
_atom_site_refinement_flags
_atom_site_occupancy
_atom_site_disorder_assembly
_atom_site_disorder_group
N N1 0.14325(12) 0.28163(13) 0.11190(10) 0.0336(4) Uani d . 1 . .
N N2 0.07294(12) 0.45131(13) 0.13842(11) 0.0377(4) Uani d . 1 . .
H H2A 0.0629 0.5198 0.1225 0.045 Uiso calc R 1 . .
N N3 -0.19393(12) 0.27695(13) 0.15140(10) 0.0320(4) Uani d . 1 . .
N N4 -0.18893(12) 0.35457(14) 0.01436(11) 0.0376(4) Uani d . 1 . .
H H4A -0.2145 0.4051 -0.0269 0.045 Uiso calc R 1 . .
O O1 0.20700(12) 0.44207(13) 0.07575(11) 0.0562(4) Uani d . 1 . .
O O2 -0.03526(12) 0.47539(12) 0.22356(10) 0.0516(4) Uani d . 1 . .
O O3 -0.32706(11) 0.39572(13) 0.06667(10) 0.0499(4) Uani d . 1 . .
O O4 -0.06555(11) 0.31140(12) -0.05270(9) 0.0451(4) Uani d . 1 . .
O O5 0.42613(13) 0.16069(13) 0.28547(11) 0.0559(4) Uani d . 1 . .
O O6 0.28324(13) 0.05219(15) 0.20681(12) 0.0713(5) Uani d . 1 . .
O O7 -0.44422(12) 0.04475(13) 0.14332(12) 0.0613(5) Uani d . 1 . .
O O8 -0.25979(13) 0.03946(14) 0.18792(13) 0.0707(5) Uani d . 1 . .
C C1 0.14510(15) 0.39243(17) 0.10654(13) 0.0365(5) Uani d . 1 . .
C C2 0.01603(14) 0.41271(17) 0.19230(13) 0.0350(4) Uani d . 1 . .
C C3 0.02554(14) 0.28993(15) 0.21236(12) 0.0308(4) Uani d . 1 . .
C C4 0.06520(14) 0.22552(15) 0.14415(12) 0.0318(4) Uani d . 1 . .
H H4 0.0980 0.1554 0.1729 0.038 Uiso calc R 1 . .
C C5 -0.05881(14) 0.20421(15) 0.07982(12) 0.0310(4) Uani d . 1 . .
C C6 -0.08754(14) 0.22644(15) 0.16642(12) 0.0299(4) Uani d . 1 . .
H H6 -0.0836 0.1564 0.1993 0.036 Uiso calc R 1 . .
C C7 -0.24164(15) 0.34482(16) 0.07926(13) 0.0342(4) Uani d . 1 . .
C C8 -0.10286(14) 0.29448(16) 0.00837(12) 0.0323(4) Uani d . 1 . .
C C9 0.08799(17) 0.2723(2) 0.31571(13) 0.0481(6) Uani d . 1 . .
H H9A 0.1596 0.3067 0.3335 0.072 Uiso calc R 1 . .
H H9B 0.0969 0.1945 0.3286 0.072 Uiso calc R 1 . .
H H9C 0.0467 0.3046 0.3500 0.072 Uiso calc R 1 . .
C C10 -0.08983(18) 0.09129(18) 0.03396(16) 0.0505(6) Uani d . 1 . .
H H10A -0.1689 0.0824 0.0122 0.076 Uiso calc R 1 . .
H H10B -0.0554 0.0343 0.0781 0.076 Uiso calc R 1 . .
H H10C -0.0648 0.0861 -0.0172 0.076 Uiso calc R 1 . .
C C11 0.20756(16) 0.21850(18) 0.06763(13) 0.0415(5) Uani d . 1 A .
H H11A 0.2038 0.2556 0.0111 0.050 Uiso calc R 1 . .
H H11B 0.1748 0.1457 0.0512 0.050 Uiso calc R 1 . .
C C12 0.32815(16) 0.20599(19) 0.12987(15) 0.0456(5) Uani d . 1 . .
H H12A 0.3700 0.1765 0.0941 0.055 Uiso calc R 1 A .
H H12B 0.3583 0.2782 0.1529 0.055 Uiso calc R 1 . .
C C13 0.34127(16) 0.13082(18) 0.21013(15) 0.0442(5) Uani d . 1 A .
C C14 0.4494(2) 0.0907(2) 0.36797(17) 0.0630(7) Uani d P 0.535(5) A 1
H H14A 0.5288 0.0864 0.4011 0.076 Uiso calc PR 0.535(5) A 1
H H14B 0.4218 0.0165 0.3497 0.076 Uiso calc PR 0.535(5) A 1
C C15 0.3929(5) 0.1404(4) 0.4308(4) 0.0783(18) Uani d P 0.535(5) A 1
H H15A 0.4165 0.2156 0.4450 0.117 Uiso calc PR 0.535(5) A 1
H H15B 0.4130 0.0983 0.4870 0.117 Uiso calc PR 0.535(5) A 1
H H15C 0.3139 0.1382 0.3997 0.117 Uiso calc PR 0.535(5) A 1
C C14' 0.4494(2) 0.0907(2) 0.36797(17) 0.0630(7) Uani d P 0.465(5) A 2
H H14C 0.3806 0.0648 0.3727 0.076 Uiso calc PR 0.465(5) A 2
H H14D 0.4895 0.1327 0.4232 0.076 Uiso calc PR 0.465(5) A 2
C C15' 0.5185(4) -0.0066(5) 0.3586(4) 0.0661(18) Uani d P 0.465(5) A 2
H H15D 0.4760 -0.0507 0.3063 0.099 Uiso calc PR 0.465(5) A 2
H H15E 0.5392 -0.0508 0.4137 0.099 Uiso calc PR 0.465(5) A 2
H H15F 0.5840 0.0200 0.3498 0.099 Uiso calc PR 0.465(5) A 2
C C16 -0.24076(16) 0.27283(18) 0.22484(13) 0.0405(5) Uani d . 1 . .
H H16A -0.2516 0.3478 0.2423 0.049 Uiso calc R 1 . .
H H16B -0.1881 0.2369 0.2787 0.049 Uiso calc R 1 . .
C C17 -0.35059(16) 0.21135(18) 0.19642(16) 0.0469(5) Uani d . 1 . .
H H17A -0.3805 0.2189 0.2453 0.056 Uiso calc R 1 . .
H H17B -0.4023 0.2462 0.1415 0.056 Uiso calc R 1 . .
C C18 -0.34311(17) 0.09051(19) 0.17697(15) 0.0474(5) Uani d . 1 . .
C C19 -0.4493(2) -0.0733(2) 0.1242(2) 0.0781(8) Uani d . 1 . .
H H19A -0.4090 -0.1140 0.1802 0.094 Uiso calc R 1 . .
H H19B -0.4162 -0.0893 0.0784 0.094 Uiso calc R 1 . .
C C20 -0.5684(2) -0.1065(3) 0.0888(2) 0.0875(9) Uani d . 1 . .
H H20A -0.5997 -0.0926 0.1354 0.131 Uiso calc R 1 . .
H H20B -0.5743 -0.1839 0.0738 0.131 Uiso calc R 1 . .
H H20C -0.6078 -0.0644 0.0343 0.131 Uiso calc R 1 . .

loop_
_atom_site_aniso_label
_atom_site_aniso_U_11
_atom_site_aniso_U_22
_atom_site_aniso_U_33
_atom_site_aniso_U_12
_atom_site_aniso_U_13
_atom_site_aniso_U_23
N1 0.0293(8) 0.0359(10) 0.0382(9) 0.0042(7) 0.0152(7) 0.0047(7)
N2 0.0345(9) 0.0311(9) 0.0487(10) 0.0037(7) 0.0162(8) 0.0060(7)
N3 0.0266(8) 0.0378(9) 0.0330(9) 0.0045(7) 0.0125(7) 0.0041(7)
N4 0.0339(8) 0.0427(10) 0.0364(9) 0.0110(7) 0.0127(7) 0.0122(7)
O1 0.0498(9) 0.0516(10) 0.0805(11) 0.0080(7) 0.0396(9) 0.0247(8)
O2 0.0554(9) 0.0439(9) 0.0648(10) -0.0008(7) 0.0329(8) -0.0136(7)
O3 0.0391(8) 0.0594(10) 0.0543(9) 0.0214(7) 0.0205(7) 0.0126(7)
O4 0.0458(8) 0.0605(10) 0.0330(7) 0.0081(7) 0.0188(7) 0.0021(7)
O5 0.0551(10) 0.0536(10) 0.0523(10) -0.0057(8) 0.0110(8) 0.0109(8)
O6 0.0499(10) 0.0648(12) 0.0824(13) -0.0122(9) 0.0035(9) 0.0279(9)
O7 0.0405(9) 0.0445(10) 0.0980(13) -0.0007(7) 0.0236(8) 0.0025(9)
O8 0.0405(9) 0.0515(11) 0.1141(15) 0.0092(8) 0.0203(9) 0.0085(10)
C1 0.0290(10) 0.0394(12) 0.0408(11) 0.0049(8) 0.0121(9) 0.0094(9)
C2 0.0278(9) 0.0405(11) 0.0342(10) -0.0026(9) 0.0079(8) -0.0037(9)
C3 0.0266(9) 0.0341(11) 0.0306(10) -0.0001(8) 0.0090(8) 0.0030(8)
C4 0.0272(9) 0.0313(11) 0.0362(10) 0.0040(8) 0.0106(8) 0.0065(8)
C5 0.0266(9) 0.0310(10) 0.0356(10) 0.0033(8) 0.0115(8) -0.0016(8)
C6 0.0264(9) 0.0292(10) 0.0329(10) 0.0021(8) 0.0093(8) 0.0062(8)
C7 0.0289(10) 0.0373(11) 0.0363(11) 0.0031(8) 0.0116(8) 0.0008(9)
C8 0.0283(9) 0.0379(11) 0.0279(10) -0.0010(8) 0.0065(8) -0.0055(8)
C9 0.0396(11) 0.0669(16) 0.0326(11) -0.0044(11) 0.0066(9) 0.0062(10)
C10 0.0457(12) 0.0388(13) 0.0668(15) -0.0017(10) 0.0200(11) -0.0154(11)
C11 0.0398(11) 0.0504(14) 0.0375(11) 0.0086(10) 0.0176(9) 0.0022(9)
C12 0.0345(11) 0.0511(14) 0.0563(13) 0.0110(10) 0.0224(10) 0.0117(10)
C13 0.0289(10) 0.0436(13) 0.0598(14) 0.0097(10) 0.0156(10) 0.0118(10)
C14 0.0651(16) 0.0636(17) 0.0525(15) 0.0010(13) 0.0117(12) 0.0145(12)
C15 0.103(4) 0.066(4) 0.074(4) 0.001(3) 0.041(3) 0.015(3)
C14' 0.0651(16) 0.0636(17) 0.0525(15) 0.0010(13) 0.0117(12) 0.0145(12)
C15' 0.056(3) 0.073(4) 0.061(4) 0.006(3) 0.012(3) 0.018(3)
C16 0.0394(11) 0.0480(13) 0.0375(11) 0.0022(9) 0.0179(9) 0.0009(9)
C17 0.0381(12) 0.0509(14) 0.0612(14) 0.0027(10) 0.0293(11) 0.0054(11)
C18 0.0371(12) 0.0495(14) 0.0578(14) 0.0024(10) 0.0197(10) 0.0132(11)
C19 0.0594(16) 0.0461(17) 0.126(3) -0.0032(13) 0.0294(16) 0.0016(15)
C20 0.0692(19) 0.065(2) 0.125(3) -0.0134(15) 0.0300(18) -0.0078(17)

loop_
_atom_type_symbol
_atom_type_description
_atom_type_scat_dispersion_real
_atom_type_scat_dispersion_imag
_atom_type_scat_source
C C 0.0033 0.0016 'International Tables Vol C Tables 4.2.6.8 and 6.1.1.4'
H H 0.0000 0.0000 'International Tables Vol C Tables 4.2.6.8 and 6.1.1.4'
N N 0.0061 0.0033 'International Tables Vol C Tables 4.2.6.8 and 6.1.1.4'
O O 0.0106 0.0060 'International Tables Vol C Tables 4.2.6.8 and 6.1.1.4'

loop_
_geom_angle_atom_site_label_1
_geom_angle_atom_site_label_2
_geom_angle_atom_site_label_3
_geom_angle
C1 N1 C4 121.32(15)
C1 N1 C11 117.69(16)
C4 N1 C11 119.98(16)
C2 N2 C1 127.65(17)
C2 N2 H2A 116.2
C1 N2 H2A 116.2
C7 N3 C6 121.21(15)
C7 N3 C16 118.10(15)
C6 N3 C16 119.55(15)
C8 N4 C7 128.42(16)
C8 N4 H4A 115.8
C7 N4 H4A 115.8
C13 O5 C14 116.91(18)
C18 O7 C19 116.79(18)
O1 C1 N1 122.78(18)
O1 C1 N2 119.97(19)
N1 C1 N2 117.25(16)
O2 C2 N2 121.06(19)
O2 C2 C3 123.07(17)
N2 C2 C3 115.83(16)
C2 C3 C9 109.00(16)
C2 C3 C4 112.19(15)
C9 C3 C4 117.88(16)
C2 C3 C6 113.03(14)
C9 C3 C6 117.47(15)
C4 C3 C6 85.78(13)
N1 C4 C3 116.40(15)
N1 C4 C5 122.39(15)
C3 C4 C5 90.22(13)
N1 C4 H4 108.8
C3 C4 H4 108.8
C5 C4 H4 108.8
C8 C5 C10 109.76(16)
C8 C5 C6 111.52(15)
C10 C5 C6 117.22(16)
C8 C5 C4 112.06(15)
C10 C5 C4 118.63(15)
C6 C5 C4 85.89(13)
N3 C6 C5 116.51(14)
N3 C6 C3 122.77(15)
C5 C6 C3 90.26(13)
N3 C6 H6 108.6
C5 C6 H6 108.6
C3 C6 H6 108.6
O3 C7 N3 124.14(17)
O3 C7 N4 119.11(17)
N3 C7 N4 116.73(16)
O4 C8 N4 121.48(17)
O4 C8 C5 122.50(17)
N4 C8 C5 116.00(15)
C3 C9 H9A 109.5
C3 C9 H9B 109.5
H9A C9 H9B 109.5
C3 C9 H9C 109.5
H9A C9 H9C 109.5
H9B C9 H9C 109.5
C5 C10 H10A 109.5
C5 C10 H10B 109.5
H10A C10 H10B 109.5
C5 C10 H10C 109.5
H10A C10 H10C 109.5
H10B C10 H10C 109.5
N1 C11 C12 112.29(17)
N1 C11 H11A 109.1
C12 C11 H11A 109.1
N1 C11 H11B 109.1
C12 C11 H11B 109.1
H11A C11 H11B 107.9
C13 C12 C11 111.87(17)
C13 C12 H12A 109.2
C11 C12 H12A 109.2
C13 C12 H12B 109.2
C11 C12 H12B 109.2
H12A C12 H12B 107.9
O6 C13 O5 123.9(2)
O6 C13 C12 124.1(2)
O5 C13 C12 112.00(19)
O5 C14 C15 109.3(3)
O5 C14 H14A 109.8
C15 C14 H14A 109.8
O5 C14 H14B 109.8
C15 C14 H14B 109.8
H14A C14 H14B 108.3
H15D C15' H15E 109.5
H15D C15' H15F 109.5
H15E C15' H15F 109.5
N3 C16 C17 113.15(17)
N3 C16 H16A 108.9
C17 C16 H16A 108.9
N3 C16 H16B 108.9
C17 C16 H16B 108.9
H16A C16 H16B 107.8
C18 C17 C16 114.41(17)
C18 C17 H17A 108.7
C16 C17 H17A 108.7
C18 C17 H17B 108.7
C16 C17 H17B 108.7
H17A C17 H17B 107.6
O8 C18 O7 122.9(2)
O8 C18 C17 126.3(2)
O7 C18 C17 110.85(18)
O7 C19 C20 107.7(2)
O7 C19 H19A 110.2
C20 C19 H19A 110.2
O7 C19 H19B 110.2
C20 C19 H19B 110.2
H19A C19 H19B 108.5
C19 C20 H20A 109.5
C19 C20 H20B 109.5
H20A C20 H20B 109.5
C19 C20 H20C 109.5
H20A C20 H20C 109.5
H20B C20 H20C 109.5

loop_
_geom_bond_atom_site_label_1
_geom_bond_atom_site_label_2
_geom_bond_distance
N1 C1 1.343(3)
N1 C4 1.445(2)
N1 C11 1.467(2)
N2 C2 1.376(2)
N2 C1 1.396(2)
N2 H2A 0.8600
N3 C7 1.345(2)
N3 C6 1.445(2)
N3 C16 1.468(2)
N4 C8 1.359(2)
N4 C7 1.407(2)
N4 H4A 0.8600
O1 C1 1.225(2)
O2 C2 1.216(2)
O3 C7 1.217(2)
O4 C8 1.223(2)
O5 C13 1.333(3)
O5 C14 1.471(3)
O6 C13 1.200(3)
O7 C18 1.340(3)
O7 C19 1.455(3)
O8 C18 1.199(2)
C2 C3 1.512(3)
C3 C9 1.527(3)
C3 C4 1.540(3)
C3 C6 1.576(2)
C4 C5 1.575(2)
C4 H4 0.9800
C5 C8 1.513(3)
C5 C10 1.525(3)
C5 C6 1.538(2)
C6 H6 0.9800
C9 H9A 0.9600
C9 H9B 0.9600
C9 H9C 0.9600
C10 H10A 0.9600
C10 H10B 0.9600
C10 H10C 0.9600
C11 C12 1.517(3)
C11 H11A 0.9700
C11 H11B 0.9700
C12 C13 1.500(3)
C12 H12A 0.9700
C12 H12B 0.9700
C14 C15 1.532(5)
C14 H14A 0.9700
C14 H14B 0.9700
C15 H15A 0.9600
C15 H15B 0.9600
C15 H15C 0.9600
C15' H15D 0.9600
C15' H15E 0.9600
C15' H15F 0.9600
C16 C17 1.520(3)
C16 H16A 0.9700
C16 H16B 0.9700
C17 C18 1.502(3)
C17 H17A 0.9700
C17 H17B 0.9700
C19 C20 1.491(4)
C19 H19A 0.9700
C19 H19B 0.9700
C20 H20A 0.9600
C20 H20B 0.9600
C20 H20C 0.9600

loop_
_geom_hbond_atom_site_label_D
_geom_hbond_atom_site_label_H
_geom_hbond_atom_site_label_A
_geom_hbond_site_symmetry_A
_geom_hbond_distance_DH
_geom_hbond_distance_HA
_geom_hbond_distance_DA
_geom_hbond_angle_DHA
N2 H2A O4 3_565 0.86 2.32 3.148(3) 163
N4 H4A O1 3_565 0.86 2.01 2.795(3) 151

loop_
_geom_torsion_atom_site_label_1
_geom_torsion_atom_site_label_2
_geom_torsion_atom_site_label_3
_geom_torsion_atom_site_label_4
_geom_torsion
C4 N1 C1 O1 -176.76(17)
C11 N1 C1 O1 -8.3(3)
C4 N1 C1 N2 3.6(3)
C11 N1 C1 N2 172.08(15)
C2 N2 C1 O1 -164.87(18)
C2 N2 C1 N1 14.8(3)
C1 N2 C2 O2 172.13(18)
C1 N2 C2 C3 -5.6(3)
O2 C2 C3 C9 -63.8(2)
N2 C2 C3 C9 113.88(18)
O2 C2 C3 C4 163.75(17)
N2 C2 C3 C4 -18.6(2)
O2 C2 C3 C6 68.8(2)
N2 C2 C3 C6 -113.55(17)
C1 N1 C4 C3 -28.0(2)
C11 N1 C4 C3 163.74(15)
C1 N1 C4 C5 80.6(2)
C11 N1 C4 C5 -87.6(2)
C2 C3 C4 N1 34.4(2)
C9 C3 C4 N1 -93.5(2)
C6 C3 C4 N1 147.57(15)
C2 C3 C4 C5 -92.46(16)
C9 C3 C4 C5 139.68(17)
C6 C3 C4 C5 20.71(12)
N1 C4 C5 C8 -31.6(2)
C3 C4 C5 C8 90.32(16)
N1 C4 C5 C10 97.9(2)
C3 C4 C5 C10 -140.14(17)
N1 C4 C5 C6 -143.18(17)
C3 C4 C5 C6 -21.25(13)
C7 N3 C6 C5 -29.3(2)
C16 N3 C6 C5 163.07(16)
C7 N3 C6 C3 79.8(2)
C16 N3 C6 C3 -87.8(2)
C8 C5 C6 N3 36.0(2)
C10 C5 C6 N3 -91.7(2)
C4 C5 C6 N3 148.12(16)
C8 C5 C6 C3 -91.36(16)
C10 C5 C6 C3 140.95(16)
C4 C5 C6 C3 20.74(13)
C2 C3 C6 N3 -31.2(2)
C9 C3 C6 N3 97.2(2)
C4 C3 C6 N3 -143.50(17)
C2 C3 C6 C5 91.11(16)
C9 C3 C6 C5 -140.59(17)
C4 C3 C6 C5 -21.24(13)
C6 N3 C7 O3 -174.62(18)
C16 N3 C7 O3 -6.8(3)
C6 N3 C7 N4 6.6(3)
C16 N3 C7 N4 174.37(16)
C8 N4 C7 O3 -170.17(19)
C8 N4 C7 N3 8.7(3)
C7 N4 C8 O4 179.36(18)
C7 N4 C8 C5 1.0(3)
C10 C5 C8 O4 -69.2(2)
C6 C5 C8 O4 159.16(17)
C4 C5 C8 O4 64.8(2)
C10 C5 C8 N4 109.14(18)
C6 C5 C8 N4 -22.5(2)
C4 C5 C8 N4 -116.85(17)
C1 N1 C11 C12 84.8(2)
C4 N1 C11 C12 -106.6(2)
N1 C11 C12 C13 69.6(2)
C14 O5 C13 O6 1.1(3)
C14 O5 C13 C12 -178.06(18)
C11 C12 C13 O6 33.5(3)
C11 C12 C13 O5 -147.36(18)
C13 O5 C14 C15 -95.7(3)
C7 N3 C16 C17 73.5(2)
C6 N3 C16 C17 -118.47(19)
N3 C16 C17 C18 64.6(2)
C19 O7 C18 O8 2.9(3)
C19 O7 C18 C17 -178.0(2)
C16 C17 C18 O8 5.4(3)
C16 C17 C18 O7 -173.61(18)
C18 O7 C19 C20 179.3(2)
